data_4068435
loop_
_publ_author_name
'Kessler, Florian'
'Szesni, Normen'
'P\~ohako, Kaija'
'Weibert, Bernhard'
'Fischer, Helmut'

_publ_section_title
;
 Synthesis of the First Stable Palladium Allenylidene Complexes
;
_journal_issue 1
_journal_name_full Organometallics
_journal_page_first 348
_journal_paper_doi 10.1021/om800843e
_journal_volume 28
_journal_year 2009
_chemical_formula_moiety 'C25 H50 Br N O P2 Pd, C D Cl3'
_chemical_formula_sum 'C26 H51 Br Cl3 N O P2 Pd'
_chemical_formula_weight 748.28
_chemical_name_systematic
; 
 ? 
;
_space_group_IT_number 14
_symmetry_cell_setting monoclinic
_symmetry_space_group_name_Hall '-P 2ybc'
_symmetry_space_group_name_H-M 'P 1 21/c 1'
_atom_sites_solution_hydrogens geom
_atom_sites_solution_primary heavy
_atom_sites_solution_secondary difmap
_audit_creation_method SHELXL-97
_cell_angle_alpha 90.00
_cell_angle_beta 91.24(3)
_cell_angle_gamma 90.00
_cell_formula_units_Z 4
_cell_length_a 8.9048(18)
_cell_length_b 11.445(2)
_cell_length_c 32.830(7)
_cell_measurement_reflns_used 34583
_cell_measurement_temperature 100(2)
_cell_measurement_theta_max 26.15
_cell_measurement_theta_min 1.89
_cell_volume 3345.1(11)
_computing_cell_refinement 'STOE X-AREA'
_computing_data_collection 'STOE X-AREA'
_computing_data_reduction 'STOE X-RED'
_computing_structure_refinement 'SHELXL-97 (Sheldrick, 1997)'
_computing_structure_solution 'SHELXS-97 (Sheldrick, 1990)'
_diffrn_ambient_temperature 100(2)
_diffrn_detector_area_resol_mean 6.67
_diffrn_measured_fraction_theta_full 0.991
_diffrn_measured_fraction_theta_max 0.991
_diffrn_measurement_device_type 'STOE IPDS 2T'
_diffrn_measurement_method 'rotation method'
_diffrn_radiation_monochromator graphite
_diffrn_radiation_source 'fine-focus sealed tube'
_diffrn_radiation_type MoK\a
_diffrn_radiation_wavelength 0.71073
_diffrn_reflns_av_R_equivalents 0.0931
_diffrn_reflns_av_sigmaI/netI 0.0446
_diffrn_reflns_limit_h_max 10
_diffrn_reflns_limit_h_min -10
_diffrn_reflns_limit_k_max 13
_diffrn_reflns_limit_k_min -13
_diffrn_reflns_limit_l_max 39
_diffrn_reflns_limit_l_min -39
_diffrn_reflns_number 36114
_diffrn_reflns_theta_full 25.67
_diffrn_reflns_theta_max 25.67
_diffrn_reflns_theta_min 2.17
_exptl_absorpt_coefficient_mu 2.104
_exptl_absorpt_correction_T_max 0.8158
_exptl_absorpt_correction_T_min 0.4861
_exptl_absorpt_correction_type integration
_exptl_crystal_colour colorless
_exptl_crystal_density_diffrn 1.486
_exptl_crystal_density_method 'not measured'
_exptl_crystal_description block
_exptl_crystal_F_000 1536
_exptl_crystal_size_max 0.500
_exptl_crystal_size_mid 0.400
_exptl_crystal_size_min 0.300
_refine_diff_density_max 0.649
_refine_diff_density_min -0.855
_refine_diff_density_rms 0.086
_refine_ls_extinction_method none
_refine_ls_goodness_of_fit_ref 1.042
_refine_ls_hydrogen_treatment mixed
_refine_ls_matrix_type full
_refine_ls_number_parameters 319
_refine_ls_number_reflns 6273
_refine_ls_number_restraints 0
_refine_ls_restrained_S_all 1.042
_refine_ls_R_factor_all 0.0427
_refine_ls_R_factor_gt 0.0343
_refine_ls_shift/su_max 0.001
_refine_ls_shift/su_mean 0.000
_refine_ls_structure_factor_coef Fsqd
_refine_ls_weighting_details 'calc w=1/[\s^2^(Fo^2^)+(0.0286P)^2^+5.9950P] where P=(Fo^2^+2Fc^2^)/3'
_refine_ls_weighting_scheme calc
_refine_ls_wR_factor_gt 0.0776
_refine_ls_wR_factor_ref 0.0810
_reflns_number_gt 5453
_reflns_number_total 6273
_reflns_threshold_expression >2sigma(I)
_cod_data_source_file om800843e_si_002.cif
_cod_data_source_block fkbw18
_cod_original_cell_volume 3345.1(12)
_cod_original_sg_symbol_H-M 'P 21/c'
_cod_database_code 4068435

loop_
_symmetry_equiv_pos_as_xyz
'x, y, z'
'-x, y+1/2, -z+1/2'
'-x, -y, -z'
'x, -y-1/2, z-1/2'

loop_
_atom_site_label
_atom_site_type_symbol
_atom_site_fract_x
_atom_site_fract_y
_atom_site_fract_z
_atom_site_U_iso_or_equiv
_atom_site_adp_type
_atom_site_occupancy
_atom_site_symmetry_multiplicity
_atom_site_calc_flag
_atom_site_refinement_flags
Pd1 Pd 0.27428(2) 0.843301(19) 0.834983(7) 0.01745(7) Uani 1 1 d .
Br1 Br 0.44874(4) 0.82858(3) 0.778011(11) 0.03534(10) Uani 1 1 d .
P1 P 0.34955(8) 0.65982(6) 0.86094(2) 0.01794(16) Uani 1 1 d .
N1 N -0.1114(3) 0.9045(3) 0.96132(9) 0.0305(6) Uani 1 1 d .
O1 O 0.0441(3) 0.7529(2) 0.97390(8) 0.0395(6) Uani 1 1 d .
C1 C 0.1473(3) 0.8550(2) 0.88234(10) 0.0216(6) Uani 1 1 d .
Cl1 Cl 0.84131(13) 0.53765(9) 0.96597(3) 0.0485(3) Uani 1 1 d .
D1 H 0.823(5) 0.349(4) 0.9828(16) 0.058 Uiso 1 1 d .
P2 P 0.19400(9) 1.03114(6) 0.81550(2) 0.01913(16) Uani 1 1 d .
C2 C 0.0734(4) 0.8558(3) 0.91282(10) 0.0228(6) Uani 1 1 d .
Cl2 Cl 0.83777(13) 0.32822(9) 0.91654(3) 0.0508(3) Uani 1 1 d .
C3 C 0.0009(4) 0.8342(3) 0.95135(10) 0.0262(7) Uani 1 1 d .
Cl3 Cl 0.58537(13) 0.38060(12) 0.96660(5) 0.0689(4) Uani 1 1 d .
C4 C -0.1737(4) 1.0001(3) 0.93654(13) 0.0394(9) Uani 1 1 d .
H4A H -0.2017 0.9726 0.9088 0.047 Uiso 1 1 calc R
H4B H -0.1007 1.0649 0.9344 0.047 Uiso 1 1 calc R
C5 C -0.3093(7) 1.0380(5) 0.9591(2) 0.088(2) Uani 1 1 d .
H5A H -0.3134 1.1243 0.9606 0.106 Uiso 1 1 calc R
H5B H -0.4017 1.0098 0.9449 0.106 Uiso 1 1 calc R
C6 C -0.2982(5) 0.9875(6) 1.00079(15) 0.0771(19) Uani 1 1 d .
H6A H -0.3977 0.9584 1.0091 0.092 Uiso 1 1 calc R
H6B H -0.2645 1.0481 1.0205 0.092 Uiso 1 1 calc R
C7 C -0.1880(4) 0.8894(4) 1.00039(11) 0.0445(10) Uani 1 1 d .
H7A H -0.1158 0.8953 1.0237 0.053 Uiso 1 1 calc R
H7B H -0.2396 0.8129 1.0015 0.053 Uiso 1 1 calc R
C8 C 0.4284(3) 0.5604(3) 0.82231(10) 0.0227(6) Uani 1 1 d .
H8A H 0.5037 0.6079 0.8073 0.027 Uiso 1 1 calc R
C9 C 0.3090(4) 0.5249(3) 0.79041(11) 0.0346(8) Uani 1 1 d .
H9A H 0.3542 0.4734 0.7702 0.052 Uiso 1 1 calc R
H9B H 0.2692 0.5949 0.7768 0.052 Uiso 1 1 calc R
H9C H 0.2273 0.4836 0.8038 0.052 Uiso 1 1 calc R
C10 C 0.5142(4) 0.4531(3) 0.83843(11) 0.0312(8) Uani 1 1 d .
H10A H 0.5519 0.4079 0.8155 0.047 Uiso 1 1 calc R
H10B H 0.4466 0.4043 0.8543 0.047 Uiso 1 1 calc R
H10C H 0.5989 0.4786 0.8558 0.047 Uiso 1 1 calc R
C11 C 0.5035(4) 0.6783(3) 0.89878(10) 0.0250(7) Uani 1 1 d .
H11A H 0.5303 0.5992 0.9097 0.030 Uiso 1 1 calc R
C12 C 0.6438(4) 0.7296(3) 0.87931(12) 0.0354(8) Uani 1 1 d .
H12A H 0.7236 0.7384 0.9001 0.053 Uiso 1 1 calc R
H12B H 0.6196 0.8062 0.8675 0.053 Uiso 1 1 calc R
H12C H 0.6780 0.6771 0.8578 0.053 Uiso 1 1 calc R
C13 C 0.4557(5) 0.7537(3) 0.93455(12) 0.0403(9) Uani 1 1 d .
H13A H 0.5399 0.7618 0.9540 0.060 Uiso 1 1 calc R
H13B H 0.3708 0.7167 0.9480 0.060 Uiso 1 1 calc R
H13C H 0.4255 0.8311 0.9246 0.060 Uiso 1 1 calc R
C14 C 0.1973(3) 0.5862(3) 0.88871(9) 0.0211(6) Uani 1 1 d .
H14A H 0.1737 0.6395 0.9119 0.025 Uiso 1 1 calc R
C15 C 0.2364(4) 0.4687(3) 0.90833(12) 0.0340(8) Uani 1 1 d .
H15A H 0.1483 0.4381 0.9222 0.051 Uiso 1 1 calc R
H15B H 0.3191 0.4791 0.9282 0.051 Uiso 1 1 calc R
H15C H 0.2667 0.4135 0.8872 0.051 Uiso 1 1 calc R
C16 C 0.0514(4) 0.5774(3) 0.86319(11) 0.0282(7) Uani 1 1 d .
H16A H -0.0253 0.5374 0.8790 0.042 Uiso 1 1 calc R
H16B H 0.0700 0.5330 0.8383 0.042 Uiso 1 1 calc R
H16C H 0.0163 0.6560 0.8560 0.042 Uiso 1 1 calc R
C17 C 0.2162(4) 1.0626(3) 0.76077(10) 0.0255(7) Uani 1 1 d .
H17A H 0.3250 1.0498 0.7553 0.031 Uiso 1 1 calc R
C18 C 0.1311(4) 0.9740(3) 0.73404(10) 0.0356(8) Uani 1 1 d .
H18A H 0.1448 0.9933 0.7053 0.053 Uiso 1 1 calc R
H18B H 0.0240 0.9767 0.7402 0.053 Uiso 1 1 calc R
H18C H 0.1701 0.8954 0.7395 0.053 Uiso 1 1 calc R
C19 C 0.1823(5) 1.1874(3) 0.74678(12) 0.0385(9) Uani 1 1 d .
H19A H 0.1952 1.1931 0.7173 0.058 Uiso 1 1 calc R
H19B H 0.2514 1.2416 0.7607 0.058 Uiso 1 1 calc R
H19C H 0.0787 1.2074 0.7534 0.058 Uiso 1 1 calc R
C20 C 0.3110(4) 1.1425(3) 0.84201(11) 0.0275(7) Uani 1 1 d .
H20A H 0.2772 1.2212 0.8323 0.033 Uiso 1 1 calc R
C21 C 0.4763(4) 1.1279(3) 0.83111(15) 0.0428(10) Uani 1 1 d .
H21A H 0.5366 1.1879 0.8451 0.064 Uiso 1 1 calc R
H21B H 0.4869 1.1362 0.8016 0.064 Uiso 1 1 calc R
H21C H 0.5113 1.0503 0.8396 0.064 Uiso 1 1 calc R
C22 C 0.2914(5) 1.1379(3) 0.88810(12) 0.0400(9) Uani 1 1 d .
H22A H 0.3534 1.1986 0.9011 0.060 Uiso 1 1 calc R
H22B H 0.3227 1.0611 0.8983 0.060 Uiso 1 1 calc R
H22C H 0.1857 1.1511 0.8944 0.060 Uiso 1 1 calc R
C23 C -0.0007(4) 1.0610(3) 0.83097(10) 0.0240(7) Uani 1 1 d .
H23A H 0.0005 1.0520 0.8613 0.029 Uiso 1 1 calc R
C24 C -0.0614(4) 1.1847(3) 0.82280(13) 0.0395(9) Uani 1 1 d .
H24A H -0.1653 1.1898 0.8319 0.059 Uiso 1 1 calc R
H24B H -0.0583 1.2014 0.7936 0.059 Uiso 1 1 calc R
H24C H 0.0006 1.2417 0.8378 0.059 Uiso 1 1 calc R
C25 C -0.1119(4) 0.9691(3) 0.81493(11) 0.0327(8) Uani 1 1 d .
H25A H -0.2135 0.9895 0.8234 0.049 Uiso 1 1 calc R
H25B H -0.0843 0.8924 0.8260 0.049 Uiso 1 1 calc R
H25C H -0.1091 0.9667 0.7851 0.049 Uiso 1 1 calc R
C100 C 0.7824(5) 0.3916(4) 0.96270(13) 0.0401(9) Uani 1 1 d .

loop_
_atom_site_aniso_label
_atom_site_aniso_U_11
_atom_site_aniso_U_22
_atom_site_aniso_U_33
_atom_site_aniso_U_23
_atom_site_aniso_U_13
_atom_site_aniso_U_12
Pd1 0.02041(12) 0.01426(12) 0.01769(12) 0.00193(8) 0.00055(8) 0.00170(9)
Br1 0.0413(2) 0.03011(18) 0.0354(2) 0.01282(15) 0.01724(16) 0.01298(15)
P1 0.0203(4) 0.0148(4) 0.0186(4) 0.0010(3) -0.0016(3) 0.0010(3)
N1 0.0308(15) 0.0382(16) 0.0228(14) -0.0051(12) 0.0063(12) -0.0011(13)
O1 0.0386(14) 0.0480(16) 0.0318(14) 0.0177(12) -0.0028(11) 0.0020(12)
C1 0.0258(15) 0.0129(13) 0.0258(16) 0.0016(12) -0.0025(13) 0.0014(12)
Cl1 0.0657(7) 0.0421(5) 0.0376(5) 0.0076(4) -0.0039(5) 0.0065(5)
P2 0.0209(4) 0.0149(4) 0.0215(4) 0.0022(3) -0.0011(3) 0.0015(3)
C2 0.0266(16) 0.0192(15) 0.0226(16) -0.0001(12) -0.0003(13) 0.0036(13)
Cl2 0.0619(7) 0.0425(6) 0.0482(6) 0.0053(5) 0.0060(5) -0.0084(5)
C3 0.0293(17) 0.0287(17) 0.0206(15) -0.0012(13) -0.0017(13) -0.0055(14)
Cl3 0.0379(6) 0.0805(9) 0.0886(9) 0.0491(8) 0.0099(6) 0.0133(6)
C4 0.034(2) 0.035(2) 0.050(2) -0.0083(17) 0.0065(17) 0.0081(16)
C5 0.070(4) 0.053(3) 0.145(6) 0.021(3) 0.072(4) 0.022(3)
C6 0.040(2) 0.149(6) 0.041(3) -0.050(3) -0.004(2) 0.019(3)
C7 0.033(2) 0.076(3) 0.0257(19) -0.0154(19) 0.0092(15) -0.015(2)
C8 0.0206(15) 0.0230(15) 0.0245(16) -0.0004(13) 0.0005(12) 0.0016(13)
C9 0.0321(18) 0.039(2) 0.0320(19) -0.0159(16) -0.0037(15) 0.0053(16)
C10 0.0347(19) 0.0208(16) 0.0384(19) 0.0005(14) 0.0051(15) 0.0079(14)
C11 0.0271(16) 0.0207(15) 0.0268(17) 0.0021(13) -0.0066(13) -0.0009(13)
C12 0.0273(18) 0.040(2) 0.038(2) 0.0087(17) -0.0097(15) -0.0077(16)
C13 0.045(2) 0.043(2) 0.0319(19) -0.0110(17) -0.0143(17) -0.0041(18)
C14 0.0229(16) 0.0187(15) 0.0215(15) 0.0026(12) -0.0015(12) 0.0015(12)
C15 0.0291(18) 0.0284(18) 0.044(2) 0.0145(16) 0.0024(16) 0.0018(15)
C16 0.0259(17) 0.0295(17) 0.0291(17) 0.0018(14) -0.0004(14) -0.0050(14)
C17 0.0246(16) 0.0276(17) 0.0244(16) 0.0095(13) 0.0018(13) 0.0036(13)
C18 0.037(2) 0.048(2) 0.0212(17) 0.0015(15) -0.0020(15) 0.0002(17)
C19 0.044(2) 0.035(2) 0.037(2) 0.0178(16) 0.0104(17) 0.0118(17)
C20 0.0290(17) 0.0163(15) 0.0368(19) 0.0014(13) -0.0084(14) 0.0007(13)
C21 0.0297(19) 0.0267(19) 0.072(3) -0.0050(19) -0.0095(19) -0.0025(15)
C22 0.057(2) 0.0266(18) 0.036(2) -0.0048(15) -0.0174(18) -0.0054(17)
C23 0.0249(16) 0.0235(16) 0.0238(16) 0.0045(13) 0.0037(13) 0.0063(13)
C24 0.036(2) 0.034(2) 0.048(2) 0.0134(17) 0.0133(17) 0.0156(16)
C25 0.0243(17) 0.043(2) 0.0311(18) 0.0003(16) 0.0003(14) -0.0017(15)
C100 0.039(2) 0.044(2) 0.037(2) 0.0166(18) -0.0016(17) 0.0074(18)

loop_
_atom_type_symbol
_atom_type_description
_atom_type_scat_dispersion_real
_atom_type_scat_dispersion_imag
_atom_type_scat_source
C C 0.0033 0.0016 'International Tables Vol C Tables 4.2.6.8 and 6.1.1.4'
H H 0.0000 0.0000 'International Tables Vol C Tables 4.2.6.8 and 6.1.1.4'
N N 0.0061 0.0033 'International Tables Vol C Tables 4.2.6.8 and 6.1.1.4'
O O 0.0106 0.0060 'International Tables Vol C Tables 4.2.6.8 and 6.1.1.4'
P P 0.1023 0.0942 'International Tables Vol C Tables 4.2.6.8 and 6.1.1.4'
Br Br -0.2901 2.4595 'International Tables Vol C Tables 4.2.6.8 and 6.1.1.4'
Pd Pd -0.9988 1.0072 'International Tables Vol C Tables 4.2.6.8 and 6.1.1.4'
Cl Cl 0.1484 0.1585 'International Tables Vol C Tables 4.2.6.8 and 6.1.1.4'

loop_
_geom_angle_atom_site_label_1
_geom_angle_atom_site_label_2
_geom_angle_atom_site_label_3
_geom_angle
C1 Pd1 P2 88.61(9)
C1 Pd1 P1 86.46(9)
P2 Pd1 P1 174.56(3)
C1 Pd1 Br1 176.41(9)
P2 Pd1 Br1 92.81(2)
P1 Pd1 Br1 91.98(2)
C11 P1 C14 105.19(15)
C11 P1 C8 104.13(15)
C14 P1 C8 110.49(15)
C11 P1 Pd1 110.07(10)
C14 P1 Pd1 112.17(10)
C8 P1 Pd1 114.10(10)
C3 N1 C4 126.4(3)
C3 N1 C7 120.5(3)
C4 N1 C7 113.2(3)
C2 C1 Pd1 175.6(3)
C17 P2 C23 110.60(15)
C17 P2 C20 104.60(16)
C23 P2 C20 105.36(15)
C17 P2 Pd1 113.88(11)
C23 P2 Pd1 112.07(10)
C20 P2 Pd1 109.71(11)
C1 C2 C3 168.1(3)
O1 C3 N1 122.0(3)
O1 C3 C2 120.5(3)
N1 C3 C2 117.5(3)
N1 C4 C5 104.0(4)
N1 C4 H4A 111.0
C5 C4 H4A 111.0
N1 C4 H4B 111.0
C5 C4 H4B 111.0
H4A C4 H4B 109.0
C6 C5 C4 107.8(5)
C6 C5 H5A 110.2
C4 C5 H5A 110.2
C6 C5 H5B 110.2
C4 C5 H5B 110.2
H5A C5 H5B 108.5
C5 C6 C7 108.4(4)
C5 C6 H6A 110.0
C7 C6 H6A 110.0
C5 C6 H6B 110.0
C7 C6 H6B 110.0
H6A C6 H6B 108.4
N1 C7 C6 103.7(4)
N1 C7 H7A 111.0
C6 C7 H7A 111.0
N1 C7 H7B 111.0
C6 C7 H7B 111.0
H7A C7 H7B 109.0
C9 C8 C10 110.9(3)
C9 C8 P1 111.3(2)
C10 C8 P1 116.7(2)
C9 C8 H8A 105.7
C10 C8 H8A 105.7
P1 C8 H8A 105.7
C8 C9 H9A 109.5
C8 C9 H9B 109.5
H9A C9 H9B 109.5
C8 C9 H9C 109.5
H9A C9 H9C 109.5
H9B C9 H9C 109.5
C8 C10 H10A 109.5
C8 C10 H10B 109.5
H10A C10 H10B 109.5
C8 C10 H10C 109.5
H10A C10 H10C 109.5
H10B C10 H10C 109.5
C13 C11 C12 110.3(3)
C13 C11 P1 111.6(2)
C12 C11 P1 111.4(2)
C13 C11 H11A 107.8
C12 C11 H11A 107.8
P1 C11 H11A 107.8
C11 C12 H12A 109.5
C11 C12 H12B 109.5
H12A C12 H12B 109.5
C11 C12 H12C 109.5
H12A C12 H12C 109.5
H12B C12 H12C 109.5
C11 C13 H13A 109.5
C11 C13 H13B 109.5
H13A C13 H13B 109.5
C11 C13 H13C 109.5
H13A C13 H13C 109.5
H13B C13 H13C 109.5
C15 C14 C16 110.7(3)
C15 C14 P1 116.5(2)
C16 C14 P1 112.4(2)
C15 C14 H14A 105.4
C16 C14 H14A 105.4
P1 C14 H14A 105.4
C14 C15 H15A 109.5
C14 C15 H15B 109.5
H15A C15 H15B 109.5
C14 C15 H15C 109.5
H15A C15 H15C 109.5
H15B C15 H15C 109.5
C14 C16 H16A 109.5
C14 C16 H16B 109.5
H16A C16 H16B 109.5
C14 C16 H16C 109.5
H16A C16 H16C 109.5
H16B C16 H16C 109.5
C19 C17 C18 110.8(3)
C19 C17 P2 116.8(2)
C18 C17 P2 111.5(2)
C19 C17 H17A 105.6
C18 C17 H17A 105.6
P2 C17 H17A 105.6
C17 C18 H18A 109.5
C17 C18 H18B 109.5
H18A C18 H18B 109.5
C17 C18 H18C 109.5
H18A C18 H18C 109.5
H18B C18 H18C 109.5
C17 C19 H19A 109.5
C17 C19 H19B 109.5
H19A C19 H19B 109.5
C17 C19 H19C 109.5
H19A C19 H19C 109.5
H19B C19 H19C 109.5
C22 C20 C21 111.0(3)
C22 C20 P2 111.5(2)
C21 C20 P2 110.4(2)
C22 C20 H20A 107.9
C21 C20 H20A 107.9
P2 C20 H20A 107.9
C20 C21 H21A 109.5
C20 C21 H21B 109.5
H21A C21 H21B 109.5
C20 C21 H21C 109.5
H21A C21 H21C 109.5
H21B C21 H21C 109.5
C20 C22 H22A 109.5
C20 C22 H22B 109.5
H22A C22 H22B 109.5
C20 C22 H22C 109.5
H22A C22 H22C 109.5
H22B C22 H22C 109.5
C25 C23 C24 110.5(3)
C25 C23 P2 112.5(2)
C24 C23 P2 116.8(2)
C25 C23 H23A 105.3
C24 C23 H23A 105.3
P2 C23 H23A 105.3
C23 C24 H24A 109.5
C23 C24 H24B 109.5
H24A C24 H24B 109.5
C23 C24 H24C 109.5
H24A C24 H24C 109.5
H24B C24 H24C 109.5
C23 C25 H25A 109.5
C23 C25 H25B 109.5
H25A C25 H25B 109.5
C23 C25 H25C 109.5
H25A C25 H25C 109.5
H25B C25 H25C 109.5
Cl1 C100 Cl2 110.9(2)
Cl1 C100 Cl3 111.1(2)
Cl2 C100 Cl3 109.3(2)
Cl1 C100 D1 111(3)
Cl2 C100 D1 107(3)
Cl3 C100 D1 107(3)

loop_
_geom_bond_atom_site_label_1
_geom_bond_atom_site_label_2
_geom_bond_distance
Pd1 C1 1.947(3)
Pd1 P2 2.3500(9)
Pd1 P1 2.3581(9)
Pd1 Br1 2.4629(8)
P1 C11 1.842(3)
P1 C14 1.852(3)
P1 C8 1.853(3)
N1 C3 1.331(4)
N1 C4 1.466(5)
N1 C7 1.476(4)
O1 C3 1.244(4)
C1 C2 1.209(5)
Cl1 C100 1.754(4)
P2 C17 1.847(3)
P2 C23 1.849(3)
P2 C20 1.852(3)
C2 C3 1.454(4)
Cl2 C100 1.761(4)
Cl3 C100 1.766(4)
C4 C5 1.494(6)
C4 H4A 0.9900
C4 H4B 0.9900
C5 C6 1.487(9)
C5 H5A 0.9900
C5 H5B 0.9900
C6 C7 1.491(7)
C6 H6A 0.9900
C6 H6B 0.9900
C7 H7A 0.9900
C7 H7B 0.9900
C8 C9 1.531(5)
C8 C10 1.534(4)
C8 H8A 1.0000
C9 H9A 0.9800
C9 H9B 0.9800
C9 H9C 0.9800
C10 H10A 0.9800
C10 H10B 0.9800
C10 H10C 0.9800
C11 C13 1.526(5)
C11 C12 1.533(5)
C11 H11A 1.0000
C12 H12A 0.9800
C12 H12B 0.9800
C12 H12C 0.9800
C13 H13A 0.9800
C13 H13B 0.9800
C13 H13C 0.9800
C14 C15 1.528(4)
C14 C16 1.534(4)
C14 H14A 1.0000
C15 H15A 0.9800
C15 H15B 0.9800
C15 H15C 0.9800
C16 H16A 0.9800
C16 H16B 0.9800
C16 H16C 0.9800
C17 C19 1.528(4)
C17 C18 1.531(5)
C17 H17A 1.0000
C18 H18A 0.9800
C18 H18B 0.9800
C18 H18C 0.9800
C19 H19A 0.9800
C19 H19B 0.9800
C19 H19C 0.9800
C20 C22 1.528(5)
C20 C21 1.532(5)
C20 H20A 1.0000
C21 H21A 0.9800
C21 H21B 0.9800
C21 H21C 0.9800
C22 H22A 0.9800
C22 H22B 0.9800
C22 H22C 0.9800
C23 C25 1.530(5)
C23 C24 1.537(4)
C23 H23A 1.0000
C24 H24A 0.9800
C24 H24B 0.9800
C24 H24C 0.9800
C25 H25A 0.9800
C25 H25B 0.9800
C25 H25C 0.9800
C100 D1 0.89(5)
